data_1552808
loop_
_publ_author_name
'Sturtz, Benjamin W.'
'Moore, Curtis E.'
'Jenkins, Tyler S.'
'Miller, Jennifer L.'
'Momberger, Carlisle D.'
'Rheingold, Arnold L.'
'Kenney, Malcolm E.'

_publ_section_title
;
 Structural Data Showing the Existence of LDI Bonds between the Rings of
 Dimeric Cofacial Siloxysilicon Phthalocyanines.
;
_journal_issue 2
_journal_name_full 'The journal of physical chemistry. A'
_journal_page_first 471
_journal_page_last 481
_journal_paper_doi 10.1021/acs.jpca.8b09247
_journal_volume 123
_journal_year 2019
_chemical_formula_moiety 'C82 H74 N16 O3 Si4'
_chemical_formula_sum 'C82 H74 N16 O3 Si4'
_chemical_formula_weight 1443.93
_space_group_crystal_system monoclinic
_space_group_IT_number 14
_space_group_name_Hall '-P 2ybc'
_space_group_name_H-M_alt 'P 1 21/c 1'
_atom_sites_solution_hydrogens geom
_atom_sites_solution_primary dual
_audit_creation_date 2016-05-26
_audit_creation_method
;
Olex2 1.2
(compiled 2016.02.19 svn.r3266 for OlexSys, GUI svn.r5155)
;
_cell_angle_alpha 90
_cell_angle_beta 90.104(11)
_cell_angle_gamma 90
_cell_formula_units_Z 4
_cell_length_a 13.076(3)
_cell_length_b 23.344(6)
_cell_length_c 23.162(5)
_cell_measurement_reflns_used 7548
_cell_measurement_temperature 100(2)
_cell_measurement_theta_max 27.47
_cell_measurement_theta_min 2.34
_cell_volume 7070(3)
_computing_cell_refinement 'SAINT v8.34A (Bruker, 2013)'
_computing_data_collection 'APEX2 v2013.6-2 (Bruker, 2013)'
_computing_data_reduction 'SAINT v8.34A (Bruker, 2013)'
_computing_molecular_graphics 'Olex2 (Dolomanov et al., 2009)'
_computing_publication_material 'Olex2 (Dolomanov et al., 2009)'
_computing_structure_refinement 'XL (Sheldrick, 2008)'
_computing_structure_solution 'XM (Sheldrick, 2008)'
_diffrn_ambient_temperature 100.0
_diffrn_detector_area_resol_mean 7.9
_diffrn_detector_type 'CCD Area Detector'
_diffrn_measured_fraction_theta_full 0.988
_diffrn_measured_fraction_theta_max 0.988
_diffrn_measurement_device 'Kappa Four-Circle Diffractometer'
_diffrn_measurement_device_type 'Bruker APEX-II CCD'
_diffrn_measurement_method '\f and \w scans'
_diffrn_radiation_type MoK\a
_diffrn_radiation_wavelength 0.71073
_diffrn_reflns_av_R_equivalents 0.0505
_diffrn_reflns_av_unetI/netI 0.0559
_diffrn_reflns_Laue_measured_fraction_full 0.988
_diffrn_reflns_Laue_measured_fraction_max 0.988
_diffrn_reflns_limit_h_max 15
_diffrn_reflns_limit_h_min -11
_diffrn_reflns_limit_k_max 23
_diffrn_reflns_limit_k_min -27
_diffrn_reflns_limit_l_max 23
_diffrn_reflns_limit_l_min -27
_diffrn_reflns_number 37854
_diffrn_reflns_point_group_measured_fraction_full 0.988
_diffrn_reflns_point_group_measured_fraction_max 0.988
_diffrn_reflns_theta_full 25.000
_diffrn_reflns_theta_max 25.000
_diffrn_reflns_theta_min 1.745
_diffrn_standards_number 0
_exptl_absorpt_coefficient_mu 0.149
_exptl_absorpt_correction_T_max 0.2645
_exptl_absorpt_correction_T_min 0.2004
_exptl_absorpt_correction_type multi-scan
_exptl_absorpt_process_details
;
SADABS-2014/5 (Bruker,2014/5) was used for absorption correction.
wR2(int) was 0.0691 before and 0.0527 after correction.
The Ratio of minimum to maximum transmission is 0.7577.
The \l/2 correction factor is 0.00150.
;
_exptl_crystal_colour blue
_exptl_crystal_colour_primary blue
_exptl_crystal_density_diffrn 1.357
_exptl_crystal_description block
_exptl_crystal_F_000 3032
_exptl_crystal_size_max 0.34
_exptl_crystal_size_mid 0.3
_exptl_crystal_size_min 0.28
_refine_diff_density_max 1.804
_refine_diff_density_min -0.439
_refine_diff_density_rms 0.076
_refine_ls_extinction_method none
_refine_ls_goodness_of_fit_ref 1.035
_refine_ls_hydrogen_treatment constr
_refine_ls_matrix_type full
_refine_ls_number_parameters 952
_refine_ls_number_reflns 12316
_refine_ls_number_restraints 0
_refine_ls_restrained_S_all 1.035
_refine_ls_R_factor_all 0.0834
_refine_ls_R_factor_gt 0.0548
_refine_ls_shift/su_max 0.000
_refine_ls_shift/su_mean 0.000
_refine_ls_structure_factor_coef Fsqd
_refine_ls_weighting_details 'w=1/[\s^2^(Fo^2^)+(0.0648P)^2^+8.3766P] where P=(Fo^2^+2Fc^2^)/3'
_refine_ls_weighting_scheme calc
_refine_ls_wR_factor_gt 0.1303
_refine_ls_wR_factor_ref 0.1543
_reflns_Friedel_coverage 0.000
_reflns_number_gt 8886
_reflns_number_total 12316
_reflns_threshold_expression 'I > 2\s(I)'
_cod_data_source_file jp8b09247_si_004.cif
_cod_data_source_block kenney23_a
_cod_database_code 1552808
_shelx_space_group_comment
;
The symmetry employed for this shelxl refinement is uniquely defined
by the following loop, which should always be used as a source of
symmetry information in preference to the above space-group names.
They are only intended as comments.
;
_shelx_estimated_absorpt_t_max 0.959
_shelx_estimated_absorpt_t_min 0.951
_olex2_refinement_description
;
1. Fixed Uiso
 At 1.2 times of:
  All C(H) groups, All C(H,H) groups
 At 1.5 times of:
  All C(H,H,H) groups
2.a Secondary CH2 refined with riding coordinates:
 C65(H65A,H65B), C66(H66A,H66B), C68(H68A,H68B), C69(H69A,H69B), C71(H71A,
 H71B), C72(H72A,H72B), C74(H74A,H74B), C75(H75A,H75B), C77(H77A,H77B),
 C78(H78A,H78B), C80(H80A,H80B), C81(H81A,H81B)
2.b Aromatic/amide H refined with riding coordinates:
 C3(H3), C4(H4), C5(H5), C6(H6), C10(H10), C11(H11), C12(H12), C13(H13),
 C18(H18), C19(H19), C20(H20), C21(H21), C26(H26), C27(H27), C28(H28), C29(H29),
  C33(H33), C34(H34), C35(H35), C36(H36), C41(H41), C42(H42), C43(H43),
 C44(H44), C49(H49), C50(H50), C51(H51), C52(H52), C57(H57), C58(H58), C59(H59),
  C60(H60)
2.c Idealised Me refined as rotating group:
 C67(H67A,H67B,H67C), C70(H70A,H70B,H70C), C73(H73A,H73B,H73C), C76(H76A,H76B,
 H76C), C79(H79A,H79B,H79C), C82(H82A,H82B,H82C)
;
_shelx_shelxl_version_number 2014/7
_olex2_submission_special_instructions 'No special instructions were received'

loop_
_space_group_symop_operation_xyz
'x, y, z'
'-x, y+1/2, -z+1/2'
'-x, -y, -z'
'x, -y-1/2, z-1/2'

loop_
_atom_site_label
_atom_site_type_symbol
_atom_site_fract_x
_atom_site_fract_y
_atom_site_fract_z
_atom_site_U_iso_or_equiv
_atom_site_adp_type
_atom_site_occupancy
_atom_site_site_symmetry_order
_atom_site_calc_flag
_atom_site_refinement_flags_posn
Si1 Si 0.60454(6) 0.41688(4) 0.42637(4) 0.0241(2) Uani 1 1 d .
Si2 Si 0.67280(6) 0.49912(3) 0.31924(3) 0.02110(19) Uani 1 1 d .
Si3 Si 0.78119(6) 0.57309(3) 0.21250(3) 0.0220(2) Uani 1 1 d .
Si4 Si 0.85965(7) 0.63374(4) 0.09382(4) 0.0254(2) Uani 1 1 d .
O1 O 0.61672(15) 0.46085(8) 0.37249(8) 0.0243(5) Uani 1 1 d .
O2 O 0.72636(14) 0.53706(8) 0.26635(8) 0.0213(4) Uani 1 1 d .
O3 O 0.83777(16) 0.61125(9) 0.15888(8) 0.0266(5) Uani 1 1 d .
N1 N 0.69595(19) 0.37556(10) 0.24460(10) 0.0237(6) Uani 1 1 d .
N2 N 0.58976(18) 0.45903(10) 0.26338(10) 0.0229(6) Uani 1 1 d .
N3 N 0.44367(19) 0.52302(11) 0.25641(11) 0.0262(6) Uani 1 1 d .
N4 N 0.56634(18) 0.55635(10) 0.32731(10) 0.0227(6) Uani 1 1 d .
N5 N 0.64111(19) 0.61745(11) 0.40089(10) 0.0249(6) Uani 1 1 d .
N6 N 0.75484(18) 0.53879(10) 0.37539(10) 0.0224(6) Uani 1 1 d .
N7 N 0.90570(18) 0.47775(10) 0.37814(10) 0.0223(5) Uani 1 1 d .
N8 N 0.77735(18) 0.44083(10) 0.31227(10) 0.0219(5) Uani 1 1 d .
N9 N 0.87566(19) 0.45031(11) 0.15645(10) 0.0250(6) Uani 1 1 d .
N10 N 0.73289(18) 0.51709(10) 0.15740(10) 0.0232(6) Uani 1 1 d .
N11 N 0.56757(19) 0.55748(11) 0.13187(10) 0.0250(6) Uani 1 1 d .
N12 N 0.65742(19) 0.61691(10) 0.20180(10) 0.0234(6) Uani 1 1 d .
N13 N 0.68968(19) 0.69755(10) 0.26540(10) 0.0255(6) Uani 1 1 d .
N14 N 0.83109(18) 0.62965(10) 0.26640(10) 0.0236(6) Uani 1 1 d .
N15 N 0.99508(18) 0.58876(11) 0.29236(10) 0.0247(6) Uani 1 1 d .
N16 N 0.90553(18) 0.52964(10) 0.22228(10) 0.0237(6) Uani 1 1 d .
C1 C 0.6129(2) 0.40776(12) 0.23691(13) 0.0233(7) Uani 1 1 d .
C2 C 0.5334(2) 0.39247(13) 0.19618(12) 0.0249(7) Uani 1 1 d .
C3 C 0.5207(2) 0.34585(13) 0.15897(13) 0.0280(7) Uani 1 1 d .
H3 H 0.5692 0.3156 0.1577 0.034 Uiso 1 1 calc R
C4 C 0.4354(2) 0.34558(14) 0.12423(13) 0.0313(8) Uani 1 1 d .
H4 H 0.4239 0.3140 0.0992 0.038 Uiso 1 1 calc R
C5 C 0.3644(2) 0.39092(14) 0.12478(14) 0.0324(8) Uani 1 1 d .
H5 H 0.3070 0.3897 0.0996 0.039 Uiso 1 1 calc R
C6 C 0.3768(2) 0.43742(14) 0.16140(13) 0.0298(7) Uani 1 1 d .
H6 H 0.3292 0.4682 0.1617 0.036 Uiso 1 1 calc R
C7 C 0.4975(2) 0.47730(13) 0.24103(12) 0.0245(7) Uani 1 1 d .
C8 C 0.4764(2) 0.55848(13) 0.29708(12) 0.0234(7) Uani 1 1 d .
C9 C 0.4162(2) 0.60760(13) 0.31582(13) 0.0258(7) Uani 1 1 d .
C10 C 0.3205(2) 0.62826(13) 0.29860(14) 0.0290(7) Uani 1 1 d .
H10 H 0.2819 0.6098 0.2693 0.035 Uiso 1 1 calc R
C11 C 0.2846(2) 0.67688(14) 0.32623(14) 0.0321(8) Uani 1 1 d .
H11 H 0.2197 0.6920 0.3157 0.038 Uiso 1 1 calc R
C12 C 0.3415(2) 0.70422(14) 0.36918(14) 0.0325(8) Uani 1 1 d .
H12 H 0.3143 0.7373 0.3874 0.039 Uiso 1 1 calc R
C13 C 0.4370(2) 0.68413(13) 0.38588(13) 0.0288(7) Uani 1 1 d .
H13 H 0.4760 0.7030 0.4148 0.035 Uiso 1 1 calc R
C14 C 0.4730(2) 0.63497(13) 0.35844(13) 0.0244(7) Uani 1 1 d .
C15 C 0.5681(2) 0.60230(12) 0.36480(12) 0.0231(7) Uani 1 1 d .
C16 C 0.7279(2) 0.58817(12) 0.40523(12) 0.0231(7) Uani 1 1 d .
C17 C 0.8102(2) 0.60481(13) 0.44330(12) 0.0243(7) Uani 1 1 d .
C18 C 0.8210(2) 0.65057(13) 0.48201(13) 0.0282(7) Uani 1 1 d .
H18 H 0.7684 0.6783 0.4867 0.034 Uiso 1 1 calc R
C19 C 0.9106(2) 0.65376(14) 0.51292(13) 0.0307(7) Uani 1 1 d .
H19 H 0.9199 0.6843 0.5395 0.037 Uiso 1 1 calc R
C20 C 0.9887(2) 0.61307(13) 0.50623(14) 0.0293(7) Uani 1 1 d .
H20 H 1.0492 0.6164 0.5287 0.035 Uiso 1 1 calc R
C21 C 0.9791(2) 0.56806(13) 0.46742(13) 0.0265(7) Uani 1 1 d .
H21 H 1.0322 0.5407 0.4625 0.032 Uiso 1 1 calc R
C22 C 0.8884(2) 0.56465(12) 0.43595(12) 0.0234(7) Uani 1 1 d .
C23 C 0.8516(2) 0.52354(12) 0.39359(12) 0.0210(6) Uani 1 1 d .
C24 C 0.8693(2) 0.43959(12) 0.34107(12) 0.0216(6) Uani 1 1 d .
C25 C 0.9248(2) 0.38736(12) 0.32636(12) 0.0227(7) Uani 1 1 d .
C26 C 1.0196(2) 0.36612(13) 0.34381(13) 0.0280(7) Uani 1 1 d .
H26 H 1.0625 0.3869 0.3695 0.034 Uiso 1 1 calc R
C27 C 1.0486(2) 0.31297(14) 0.32172(14) 0.0320(8) Uani 1 1 d .
H27 H 1.1120 0.2968 0.3333 0.038 Uiso 1 1 calc R
C28 C 0.9866(2) 0.28300(14) 0.28293(14) 0.0320(8) Uani 1 1 d .
H28 H 1.0089 0.2470 0.2686 0.038 Uiso 1 1 calc R
C29 C 0.8934(2) 0.30477(13) 0.26497(14) 0.0302(7) Uani 1 1 d .
H29 H 0.8518 0.2846 0.2381 0.036 Uiso 1 1 calc R
C30 C 0.8627(2) 0.35738(13) 0.28767(13) 0.0249(7) Uani 1 1 d .
C31 C 0.7855(2) 0.46902(12) 0.13881(12) 0.0238(7) Uani 1 1 d .
C32 C 0.7262(2) 0.43981(13) 0.09458(13) 0.0250(7) Uani 1 1 d .
C33 C 0.7463(3) 0.39197(13) 0.06016(14) 0.0302(7) Uani 1 1 d .
H33 H 0.8073 0.3703 0.0648 0.036 Uiso 1 1 calc R
C34 C 0.6740(3) 0.37744(14) 0.01919(14) 0.0331(8) Uani 1 1 d .
H34 H 0.6864 0.3457 -0.0054 0.040 Uiso 1 1 calc R
C35 C 0.5830(3) 0.40818(14) 0.01296(13) 0.0315(8) Uani 1 1 d .
H35 H 0.5348 0.3968 -0.0156 0.038 Uiso 1 1 calc R
C36 C 0.5618(2) 0.45505(13) 0.04782(13) 0.0266(7) Uani 1 1 d .
H36 H 0.4993 0.4755 0.0444 0.032 Uiso 1 1 calc R
C37 C 0.6355(2) 0.47086(12) 0.08790(12) 0.0229(7) Uani 1 1 d .
C38 C 0.6417(2) 0.51885(13) 0.12789(12) 0.0225(7) Uani 1 1 d .
C39 C 0.5762(2) 0.60268(13) 0.16679(12) 0.0239(7) Uani 1 1 d .
C40 C 0.4966(2) 0.64605(13) 0.17090(13) 0.0258(7) Uani 1 1 d .
C41 C 0.4005(2) 0.65096(14) 0.14546(13) 0.0295(7) Uani 1 1 d .
H41 H 0.3752 0.6226 0.1197 0.035 Uiso 1 1 calc R
C42 C 0.3431(2) 0.69911(14) 0.15928(14) 0.0310(7) Uani 1 1 d .
H42 H 0.2774 0.7039 0.1424 0.037 Uiso 1 1 calc R
C43 C 0.3803(2) 0.74109(14) 0.19776(14) 0.0317(8) Uani 1 1 d .
H43 H 0.3393 0.7735 0.2064 0.038 Uiso 1 1 calc R
C44 C 0.4755(2) 0.73569(13) 0.22293(13) 0.0286(7) Uani 1 1 d .
H44 H 0.5009 0.7638 0.2489 0.034 Uiso 1 1 calc R
C45 C 0.5334(2) 0.68725(13) 0.20888(12) 0.0255(7) Uani 1 1 d .
C46 C 0.6339(2) 0.66828(12) 0.22790(12) 0.0241(7) Uani 1 1 d .
C47 C 0.7804(2) 0.67893(13) 0.28324(12) 0.0244(7) Uani 1 1 d .
C48 C 0.8418(2) 0.70965(13) 0.32508(13) 0.0257(7) Uani 1 1 d .
C49 C 0.8254(3) 0.76054(13) 0.35527(13) 0.0311(8) Uani 1 1 d .
H49 H 0.7646 0.7822 0.3501 0.037 Uiso 1 1 calc R
C50 C 0.9012(3) 0.77814(14) 0.39300(14) 0.0361(8) Uani 1 1 d .
H50 H 0.8923 0.8128 0.4139 0.043 Uiso 1 1 calc R
C51 C 0.9907(3) 0.74628(14) 0.40112(14) 0.0350(8) Uani 1 1 d .
H51 H 1.0413 0.7598 0.4272 0.042 Uiso 1 1 calc R
C52 C 1.0070(2) 0.69532(13) 0.37184(13) 0.0294(7) Uani 1 1 d .
H52 H 1.0672 0.6733 0.3777 0.035 Uiso 1 1 calc R
C53 C 0.9310(2) 0.67788(13) 0.33337(12) 0.0248(7) Uani 1 1 d .
C54 C 0.9221(2) 0.62812(13) 0.29578(12) 0.0231(7) Uani 1 1 d .
C55 C 0.9856(2) 0.54324(13) 0.25838(12) 0.0235(7) Uani 1 1 d .
C56 C 1.0640(2) 0.49909(13) 0.25501(12) 0.0248(7) Uani 1 1 d .
C57 C 1.1576(2) 0.49311(14) 0.28296(13) 0.0277(7) Uani 1 1 d .
H57 H 1.1822 0.5214 0.3089 0.033 Uiso 1 1 calc R
C58 C 1.2135(2) 0.44376(14) 0.27120(14) 0.0309(8) Uani 1 1 d .
H58 H 1.2781 0.4384 0.2892 0.037 Uiso 1 1 calc R
C59 C 1.1764(2) 0.40182(14) 0.23322(13) 0.0307(8) Uani 1 1 d .
H59 H 1.2156 0.3682 0.2268 0.037 Uiso 1 1 calc R
C60 C 1.0837(2) 0.40838(13) 0.20484(13) 0.0275(7) Uani 1 1 d .
H60 H 1.0590 0.3803 0.1786 0.033 Uiso 1 1 calc R
C61 C 0.9298(2) 0.47838(13) 0.19585(12) 0.0236(7) Uani 1 1 d .
C62 C 0.4618(2) 0.43708(13) 0.19766(12) 0.0249(7) Uani 1 1 d .
C63 C 0.7708(2) 0.39151(12) 0.27907(12) 0.0231(7) Uani 1 1 d .
C64 C 1.0283(2) 0.45807(13) 0.21647(12) 0.0241(7) Uani 1 1 d .
C65 C 0.6263(2) 0.45591(15) 0.49635(14) 0.0334(8) Uani 1 1 d .
H65A H 0.6030 0.4959 0.4912 0.040 Uiso 1 1 calc R
H65B H 0.5819 0.4382 0.5260 0.040 Uiso 1 1 calc R
C66 C 0.7349(3) 0.45747(16) 0.52007(14) 0.0360(8) Uani 1 1 d .
H66A H 0.7544 0.4182 0.5320 0.043 Uiso 1 1 calc R
H66B H 0.7817 0.4691 0.4886 0.043 Uiso 1 1 calc R
C67 C 0.7506(3) 0.49729(18) 0.57061(15) 0.0470(10) Uani 1 1 d .
H67A H 0.7395 0.5369 0.5581 0.071 Uiso 1 1 calc GR
H67B H 0.8205 0.4931 0.5853 0.071 Uiso 1 1 calc GR
H67C H 0.7019 0.4877 0.6012 0.071 Uiso 1 1 calc GR
C68 C 0.7008(2) 0.35731(13) 0.42142(13) 0.0266(7) Uani 1 1 d .
H68A H 0.6952 0.3395 0.3827 0.032 Uiso 1 1 calc R
H68B H 0.7701 0.3740 0.4247 0.032 Uiso 1 1 calc R
C69 C 0.6896(3) 0.30993(14) 0.46737(14) 0.0334(8) Uani 1 1 d .
H69A H 0.6697 0.3277 0.5045 0.040 Uiso 1 1 calc R
H69B H 0.6338 0.2837 0.4556 0.040 Uiso 1 1 calc R
C70 C 0.7863(3) 0.27537(15) 0.47645(16) 0.0424(9) Uani 1 1 d .
H70A H 0.8075 0.2583 0.4397 0.064 Uiso 1 1 calc GR
H70B H 0.7733 0.2449 0.5046 0.064 Uiso 1 1 calc GR
H70C H 0.8407 0.3005 0.4909 0.064 Uiso 1 1 calc GR
C71 C 0.4722(2) 0.38707(14) 0.42397(14) 0.0303(7) Uani 1 1 d .
H71A H 0.4667 0.3563 0.4532 0.036 Uiso 1 1 calc R
H71B H 0.4235 0.4177 0.4349 0.036 Uiso 1 1 calc R
C72 C 0.4405(3) 0.36298(16) 0.36556(16) 0.0407(9) Uani 1 1 d .
H72A H 0.4895 0.3325 0.3546 0.049 Uiso 1 1 calc R
H72B H 0.4459 0.3939 0.3364 0.049 Uiso 1 1 calc R
C73 C 0.3325(3) 0.33821(16) 0.36311(17) 0.0452(9) Uani 1 1 d .
H73A H 0.3190 0.3235 0.3242 0.068 Uiso 1 1 calc GR
H73B H 0.2829 0.3683 0.3723 0.068 Uiso 1 1 calc GR
H73C H 0.3264 0.3070 0.3912 0.068 Uiso 1 1 calc GR
C74 C 0.7613(3) 0.68893(14) 0.07204(15) 0.0357(8) Uani 1 1 d .
H74A H 0.7374 0.7080 0.1077 0.043 Uiso 1 1 calc R
H74B H 0.7968 0.7184 0.0488 0.043 Uiso 1 1 calc R
C75 C 0.6673(3) 0.67050(14) 0.03846(14) 0.0342(8) Uani 1 1 d .
H75A H 0.6343 0.6384 0.0592 0.041 Uiso 1 1 calc R
H75B H 0.6892 0.6560 0.0003 0.041 Uiso 1 1 calc R
C76 C 0.5883(3) 0.71799(15) 0.02937(16) 0.0409(9) Uani 1 1 d .
H76A H 0.5311 0.7032 0.0064 0.061 Uiso 1 1 calc GR
H76B H 0.6202 0.7501 0.0090 0.061 Uiso 1 1 calc GR
H76C H 0.5630 0.7311 0.0669 0.061 Uiso 1 1 calc GR
C77 C 0.8559(3) 0.57032(13) 0.04395(13) 0.0308(8) Uani 1 1 d .
H77A H 0.9013 0.5405 0.0602 0.037 Uiso 1 1 calc R
H77B H 0.7855 0.5548 0.0444 0.037 Uiso 1 1 calc R
C78 C 0.8864(3) 0.57954(15) -0.01914(14) 0.0377(8) Uani 1 1 d .
H78A H 0.8449 0.6111 -0.0355 0.045 Uiso 1 1 calc R
H78B H 0.9591 0.5911 -0.0208 0.045 Uiso 1 1 calc R
C79 C 0.8712(4) 0.52616(16) -0.05560(16) 0.0540(11) Uani 1 1 d .
H79A H 0.8863 0.5350 -0.0961 0.081 Uiso 1 1 calc GR
H79B H 0.8002 0.5131 -0.0522 0.081 Uiso 1 1 calc GR
H79C H 0.9173 0.4959 -0.0420 0.081 Uiso 1 1 calc GR
C80 C 0.9861(3) 0.67116(15) 0.08932(17) 0.0423(9) Uani 1 1 d .
H80A H 0.9847 0.6958 0.0546 0.051 Uiso 1 1 calc R
H80B H 0.9916 0.6969 0.1232 0.051 Uiso 1 1 calc R
C81 C 1.0851(4) 0.6349(2) 0.0868(2) 0.0675(13) Uani 1 1 d .
H81A H 1.0787 0.6065 0.0553 0.081 Uiso 1 1 calc R
H81B H 1.1434 0.6603 0.0775 0.081 Uiso 1 1 calc R
C82 C 1.1070(3) 0.60454(18) 0.14160(17) 0.0508(10) Uani 1 1 d .
H82A H 1.1775 0.5902 0.1411 0.076 Uiso 1 1 calc GR
H82B H 1.0596 0.5723 0.1459 0.076 Uiso 1 1 calc GR
H82C H 1.0985 0.6310 0.1741 0.076 Uiso 1 1 calc GR

loop_
_atom_site_aniso_label
_atom_site_aniso_U_11
_atom_site_aniso_U_22
_atom_site_aniso_U_33
_atom_site_aniso_U_23
_atom_site_aniso_U_13
_atom_site_aniso_U_12
Si1 0.0233(4) 0.0274(5) 0.0217(4) 0.0026(3) 0.0023(3) -0.0011(4)
Si2 0.0227(4) 0.0208(4) 0.0197(4) 0.0009(3) 0.0017(3) 0.0005(3)
Si3 0.0255(4) 0.0210(4) 0.0195(4) 0.0006(3) 0.0026(3) -0.0002(3)
Si4 0.0286(5) 0.0248(5) 0.0226(4) 0.0028(3) 0.0038(4) -0.0007(4)
O1 0.0255(11) 0.0245(11) 0.0228(11) 0.0023(9) 0.0025(9) 0.0002(9)
O2 0.0237(11) 0.0211(11) 0.0191(10) -0.0004(8) 0.0017(8) 0.0016(9)
O3 0.0326(12) 0.0263(12) 0.0208(11) 0.0020(9) 0.0016(9) -0.0033(9)
N1 0.0260(14) 0.0224(13) 0.0227(13) 0.0014(10) 0.0019(11) -0.0029(11)
N2 0.0258(13) 0.0213(13) 0.0215(13) 0.0009(10) 0.0041(11) -0.0018(11)
N3 0.0260(14) 0.0261(14) 0.0264(14) 0.0018(11) 0.0014(11) -0.0018(11)
N4 0.0234(13) 0.0227(13) 0.0219(13) 0.0009(10) 0.0040(11) -0.0007(11)
N5 0.0266(14) 0.0277(14) 0.0204(13) 0.0010(11) 0.0016(11) 0.0010(11)
N6 0.0255(13) 0.0226(13) 0.0192(13) 0.0007(10) 0.0032(11) 0.0014(11)
N7 0.0246(13) 0.0213(13) 0.0208(13) 0.0023(10) 0.0036(11) 0.0013(11)
N8 0.0247(13) 0.0216(13) 0.0193(13) 0.0014(10) 0.0029(11) -0.0028(11)
N9 0.0246(14) 0.0282(14) 0.0221(13) 0.0019(11) 0.0032(11) 0.0007(11)
N10 0.0264(14) 0.0216(13) 0.0216(13) 0.0018(10) 0.0040(11) 0.0009(11)
N11 0.0285(14) 0.0252(14) 0.0213(13) 0.0020(11) 0.0017(11) 0.0000(11)
N12 0.0281(14) 0.0212(13) 0.0209(13) 0.0026(10) 0.0020(11) -0.0003(11)
N13 0.0307(14) 0.0218(14) 0.0239(14) 0.0021(11) 0.0006(11) 0.0011(11)
N14 0.0281(14) 0.0236(14) 0.0193(13) 0.0027(10) 0.0043(11) -0.0008(11)
N15 0.0268(14) 0.0255(14) 0.0218(13) -0.0006(11) 0.0051(11) -0.0015(11)
N16 0.0256(13) 0.0248(14) 0.0207(13) 0.0005(10) 0.0063(11) 0.0000(11)
C1 0.0262(16) 0.0206(16) 0.0231(16) 0.0030(12) 0.0039(13) -0.0028(13)
C2 0.0252(16) 0.0284(17) 0.0209(15) 0.0027(13) 0.0042(13) -0.0041(13)
C3 0.0313(17) 0.0273(17) 0.0255(17) -0.0011(13) 0.0033(14) -0.0030(14)
C4 0.0369(19) 0.0326(19) 0.0243(17) -0.0047(14) 0.0023(15) -0.0097(15)
C5 0.0291(17) 0.044(2) 0.0247(17) -0.0008(15) -0.0024(14) -0.0068(15)
C6 0.0276(17) 0.0367(19) 0.0251(17) -0.0001(14) 0.0037(14) -0.0009(14)
C7 0.0238(16) 0.0294(17) 0.0203(15) 0.0055(13) 0.0011(13) -0.0006(13)
C8 0.0224(15) 0.0253(17) 0.0224(15) 0.0024(13) 0.0032(13) -0.0013(13)
C9 0.0257(16) 0.0268(17) 0.0247(16) 0.0035(13) 0.0074(13) -0.0025(13)
C10 0.0238(16) 0.0314(18) 0.0318(18) 0.0074(14) 0.0058(14) 0.0018(14)
C11 0.0257(17) 0.0317(19) 0.0388(19) 0.0091(15) 0.0069(15) 0.0043(14)
C12 0.0339(18) 0.0290(18) 0.0346(19) 0.0031(15) 0.0107(15) 0.0073(15)
C13 0.0322(17) 0.0280(18) 0.0263(17) 0.0007(14) 0.0048(14) 0.0017(14)
C14 0.0243(16) 0.0263(17) 0.0225(16) 0.0035(13) 0.0060(13) -0.0002(13)
C15 0.0258(16) 0.0222(16) 0.0215(15) 0.0018(12) 0.0035(13) -0.0018(13)
C16 0.0261(16) 0.0235(16) 0.0196(15) 0.0019(12) 0.0048(13) -0.0010(13)
C17 0.0248(16) 0.0265(17) 0.0215(16) 0.0032(13) 0.0015(13) -0.0009(13)
C18 0.0349(18) 0.0256(17) 0.0241(16) -0.0026(13) 0.0001(14) -0.0004(14)
C19 0.0391(19) 0.0275(18) 0.0255(17) -0.0018(14) -0.0028(15) -0.0012(15)
C20 0.0281(17) 0.0307(18) 0.0290(17) 0.0031(14) -0.0069(14) -0.0044(14)
C21 0.0274(16) 0.0277(17) 0.0243(16) 0.0009(13) 0.0011(13) 0.0003(14)
C22 0.0275(16) 0.0230(16) 0.0197(15) 0.0023(12) 0.0018(13) -0.0030(13)
C23 0.0224(15) 0.0232(16) 0.0176(14) 0.0030(12) 0.0005(12) -0.0028(13)
C24 0.0244(16) 0.0240(16) 0.0165(14) 0.0032(12) 0.0041(12) -0.0032(13)
C25 0.0246(16) 0.0239(16) 0.0196(15) 0.0026(12) 0.0030(13) -0.0006(13)
C26 0.0288(17) 0.0293(18) 0.0260(16) 0.0017(13) 0.0033(14) -0.0007(14)
C27 0.0287(17) 0.0338(19) 0.0336(18) 0.0025(15) 0.0045(15) 0.0083(15)
C28 0.0312(18) 0.0297(18) 0.0350(19) -0.0023(15) 0.0031(15) 0.0077(15)
C29 0.0332(18) 0.0273(18) 0.0299(18) -0.0020(14) 0.0018(14) -0.0008(14)
C30 0.0248(16) 0.0255(17) 0.0244(16) 0.0035(13) 0.0055(13) 0.0006(13)
C31 0.0270(16) 0.0235(16) 0.0208(15) 0.0036(12) 0.0023(13) -0.0020(13)
C32 0.0291(17) 0.0238(16) 0.0221(16) 0.0019(13) 0.0029(13) -0.0049(13)
C33 0.0336(18) 0.0276(18) 0.0294(17) -0.0009(14) 0.0031(15) 0.0024(14)
C34 0.0379(19) 0.0303(18) 0.0310(18) -0.0075(14) 0.0011(15) 0.0009(15)
C35 0.0365(19) 0.0341(19) 0.0238(17) -0.0040(14) -0.0028(14) -0.0056(15)
C36 0.0289(17) 0.0262(17) 0.0248(16) -0.0005(13) 0.0015(13) -0.0028(14)
C37 0.0266(16) 0.0228(16) 0.0194(15) 0.0019(12) 0.0022(13) -0.0034(13)
C38 0.0252(16) 0.0246(16) 0.0177(15) 0.0024(12) 0.0011(13) -0.0030(13)
C39 0.0287(16) 0.0232(16) 0.0200(15) 0.0020(13) 0.0021(13) -0.0015(13)
C40 0.0303(17) 0.0249(17) 0.0221(16) 0.0038(13) 0.0026(13) 0.0028(13)
C41 0.0313(17) 0.0322(18) 0.0252(17) 0.0014(14) -0.0001(14) 0.0000(14)
C42 0.0297(17) 0.0319(18) 0.0314(18) 0.0053(14) 0.0011(14) 0.0040(15)
C43 0.0326(18) 0.0293(18) 0.0333(18) 0.0026(14) 0.0064(15) 0.0060(15)
C44 0.0354(18) 0.0228(17) 0.0275(17) 0.0017(13) 0.0042(14) 0.0008(14)
C45 0.0310(17) 0.0247(17) 0.0209(16) 0.0053(13) 0.0030(13) 0.0010(14)
C46 0.0305(17) 0.0221(16) 0.0195(15) 0.0032(12) 0.0025(13) -0.0001(13)
C47 0.0294(17) 0.0219(16) 0.0220(15) 0.0034(13) 0.0041(13) -0.0031(13)
C48 0.0322(17) 0.0222(16) 0.0228(16) 0.0030(13) 0.0024(13) -0.0042(13)
C49 0.0398(19) 0.0241(17) 0.0296(18) -0.0003(14) -0.0001(15) 0.0015(15)
C50 0.048(2) 0.0259(18) 0.0345(19) -0.0055(15) -0.0008(17) -0.0015(16)
C51 0.042(2) 0.0319(19) 0.0313(18) -0.0027(15) -0.0046(15) -0.0059(16)
C52 0.0323(17) 0.0293(18) 0.0267(17) 0.0006(14) 0.0027(14) -0.0020(14)
C53 0.0287(17) 0.0235(16) 0.0220(16) 0.0022(13) 0.0040(13) -0.0041(13)
C54 0.0262(16) 0.0260(17) 0.0170(15) 0.0030(12) 0.0022(13) -0.0038(13)
C55 0.0248(16) 0.0255(17) 0.0202(15) 0.0050(13) 0.0048(13) -0.0020(13)
C56 0.0260(16) 0.0286(17) 0.0198(15) 0.0027(13) 0.0038(13) -0.0008(13)
C57 0.0264(16) 0.0329(18) 0.0237(16) 0.0017(13) 0.0027(13) -0.0033(14)
C58 0.0237(16) 0.038(2) 0.0306(18) 0.0033(15) 0.0036(14) 0.0015(14)
C59 0.0262(17) 0.0349(19) 0.0312(18) 0.0006(15) 0.0068(14) 0.0049(14)
C60 0.0279(17) 0.0293(18) 0.0252(16) -0.0001(13) 0.0059(14) 0.0017(14)
C61 0.0267(16) 0.0245(16) 0.0196(15) 0.0021(13) 0.0046(13) -0.0049(13)
C62 0.0265(16) 0.0268(17) 0.0216(15) 0.0002(13) 0.0050(13) -0.0046(13)
C63 0.0259(16) 0.0218(16) 0.0215(16) 0.0024(12) 0.0043(13) -0.0015(13)
C64 0.0238(15) 0.0268(17) 0.0216(15) 0.0032(13) 0.0044(13) 0.0006(13)
C65 0.0336(18) 0.039(2) 0.0276(17) -0.0018(15) 0.0054(15) 0.0049(15)
C66 0.0345(19) 0.047(2) 0.0265(18) -0.0022(15) 0.0021(15) -0.0049(16)
C67 0.038(2) 0.072(3) 0.031(2) -0.0139(19) -0.0038(16) 0.0073(19)
C68 0.0276(16) 0.0303(18) 0.0220(16) 0.0012(13) 0.0002(13) -0.0020(14)
C69 0.0365(19) 0.0311(19) 0.0326(18) 0.0074(15) -0.0014(15) -0.0034(15)
C70 0.043(2) 0.033(2) 0.051(2) 0.0114(17) -0.0104(18) -0.0026(17)
C71 0.0282(17) 0.0304(18) 0.0323(18) 0.0071(14) 0.0039(14) -0.0033(14)
C72 0.0320(19) 0.045(2) 0.045(2) -0.0051(17) -0.0025(16) -0.0047(16)
C73 0.035(2) 0.042(2) 0.058(3) 0.0117(18) -0.0141(18) -0.0099(17)
C74 0.043(2) 0.0294(19) 0.0344(19) 0.0016(15) -0.0061(16) 0.0017(16)
C75 0.0372(19) 0.0315(19) 0.0338(19) 0.0002(15) 0.0032(15) 0.0019(15)
C76 0.040(2) 0.035(2) 0.048(2) -0.0030(17) -0.0093(17) 0.0012(16)
C77 0.0391(19) 0.0283(18) 0.0249(17) 0.0032(14) 0.0050(14) 0.0005(15)
C78 0.050(2) 0.038(2) 0.0256(18) 0.0016(15) 0.0096(16) 0.0007(17)
C79 0.088(3) 0.045(2) 0.030(2) -0.0034(17) 0.013(2) 0.009(2)
C80 0.038(2) 0.0281(19) 0.060(2) 0.0110(17) 0.0064(18) -0.0023(16)
C81 0.066(3) 0.067(3) 0.070(3) -0.002(2) 0.010(2) -0.018(2)
C82 0.041(2) 0.063(3) 0.048(2) 0.017(2) -0.0028(18) -0.013(2)

loop_
_atom_type_symbol
_atom_type_description
_atom_type_scat_dispersion_real
_atom_type_scat_dispersion_imag
_atom_type_scat_source
C C 0.0033 0.0016 'International Tables Vol C Tables 4.2.6.8 and 6.1.1.4'
H H 0.0000 0.0000 'International Tables Vol C Tables 4.2.6.8 and 6.1.1.4'
N N 0.0061 0.0033 'International Tables Vol C Tables 4.2.6.8 and 6.1.1.4'
O O 0.0106 0.0060 'International Tables Vol C Tables 4.2.6.8 and 6.1.1.4'
Si Si 0.0817 0.0704 'International Tables Vol C Tables 4.2.6.8 and 6.1.1.4'

loop_
_geom_angle_atom_site_label_1
_geom_angle_atom_site_label_2
_geom_angle_atom_site_label_3
_geom_angle
O1 Si1 C65 109.96(14)
O1 Si1 C68 110.75(12)
O1 Si1 C71 107.77(13)
C68 Si1 C65 108.11(15)
C71 Si1 C65 110.18(14)
C71 Si1 C68 110.07(15)
O1 Si2 N2 89.34(10)
O1 Si2 N4 88.93(10)
O1 Si2 N6 90.18(10)
O1 Si2 N8 89.81(10)
O2 Si2 O1 179.15(11)
O2 Si2 N2 90.09(10)
O2 Si2 N4 90.43(10)
O2 Si2 N6 90.38(10)
O2 Si2 N8 90.83(10)
N2 Si2 N4 89.75(11)
N2 Si2 N8 89.99(11)
N6 Si2 N2 179.52(11)
N6 Si2 N4 90.16(11)
N6 Si2 N8 90.10(11)
N8 Si2 N4 178.71(10)
O2 Si3 O3 178.47(11)
O2 Si3 N10 90.70(10)
O2 Si3 N12 90.11(10)
O2 Si3 N14 90.38(10)
O2 Si3 N16 90.60(10)
O3 Si3 N10 90.81(10)
O3 Si3 N12 89.67(10)
O3 Si3 N14 88.11(10)
O3 Si3 N16 89.63(10)
N12 Si3 N10 90.05(11)
N14 Si3 N10 178.90(11)
N14 Si3 N12 90.16(11)
N16 Si3 N10 89.78(11)
N16 Si3 N12 179.27(11)
N16 Si3 N14 90.00(11)
O3 Si4 C74 110.35(14)
O3 Si4 C77 108.17(12)
O3 Si4 C80 111.09(15)
C77 Si4 C74 110.89(15)
C80 Si4 C74 105.53(16)
C80 Si4 C77 110.82(16)
Si1 O1 Si2 159.65(14)
Si2 O2 Si3 178.19(13)
Si4 O3 Si3 157.94(15)
C63 N1 C1 121.8(3)
C1 N2 Si2 126.5(2)
C1 N2 C7 107.1(3)
C7 N2 Si2 126.3(2)
C8 N3 C7 121.5(3)
C8 N4 Si2 126.3(2)
C8 N4 C15 107.9(2)
C15 N4 Si2 125.8(2)
C15 N5 C16 121.9(3)
C16 N6 Si2 126.5(2)
C23 N6 Si2 126.35(19)
C23 N6 C16 107.2(2)
C24 N7 C23 121.6(3)
C24 N8 Si2 126.3(2)
C24 N8 C63 107.7(2)
C63 N8 Si2 125.9(2)
C31 N9 C61 121.6(3)
C31 N10 Si3 126.3(2)
C38 N10 Si3 126.2(2)
C38 N10 C31 107.5(2)
C38 N11 C39 121.2(3)
C39 N12 Si3 126.4(2)
C39 N12 C46 107.2(2)
C46 N12 Si3 126.4(2)
C46 N13 C47 121.7(3)
C47 N14 Si3 126.1(2)
C54 N14 Si3 126.6(2)
C54 N14 C47 107.3(2)
C54 N15 C55 121.5(3)
C55 N16 Si3 126.2(2)
C55 N16 C61 107.1(2)
C61 N16 Si3 126.7(2)
N1 C1 N2 127.6(3)
N1 C1 C2 122.2(3)
N2 C1 C2 110.2(3)
C3 C2 C1 132.7(3)
C3 C2 C62 121.0(3)
C62 C2 C1 106.3(3)
C2 C3 H3 121.3
C4 C3 C2 117.4(3)
C4 C3 H3 121.3
C3 C4 H4 119.1
C3 C4 C5 121.7(3)
C5 C4 H4 119.1
C4 C5 H5 119.4
C6 C5 C4 121.2(3)
C6 C5 H5 119.4
C5 C6 H6 121.4
C5 C6 C62 117.2(3)
C62 C6 H6 121.4
N2 C7 C62 109.9(3)
N3 C7 N2 127.7(3)
N3 C7 C62 122.4(3)
N3 C8 N4 128.1(3)
N3 C8 C9 122.0(3)
N4 C8 C9 109.9(3)
C10 C9 C8 132.1(3)
C14 C9 C8 106.5(3)
C14 C9 C10 121.4(3)
C9 C10 H10 121.5
C11 C10 C9 117.1(3)
C11 C10 H10 121.5
C10 C11 H11 119.2
C10 C11 C12 121.5(3)
C12 C11 H11 119.2
C11 C12 H12 119.3
C13 C12 C11 121.5(3)
C13 C12 H12 119.3
C12 C13 H13 121.4
C12 C13 C14 117.1(3)
C14 C13 H13 121.4
C9 C14 C13 121.4(3)
C9 C14 C15 106.5(3)
C13 C14 C15 132.1(3)
N4 C15 C14 109.2(3)
N5 C15 N4 128.3(3)
N5 C15 C14 122.6(3)
N5 C16 N6 127.3(3)
N5 C16 C17 122.9(3)
N6 C16 C17 109.7(3)
C18 C17 C16 132.0(3)
C22 C17 C16 106.9(3)
C22 C17 C18 121.1(3)
C17 C18 H18 121.3
C19 C18 C17 117.3(3)
C19 C18 H18 121.3
C18 C19 H19 119.1
C18 C19 C20 121.7(3)
C20 C19 H19 119.1
C19 C20 H20 119.4
C21 C20 C19 121.3(3)
C21 C20 H20 119.4
C20 C21 H21 121.4
C20 C21 C22 117.2(3)
C22 C21 H21 121.4
C17 C22 C23 106.5(3)
C21 C22 C17 121.3(3)
C21 C22 C23 132.2(3)
N6 C23 C22 109.8(2)
N7 C23 N6 127.8(3)
N7 C23 C22 122.4(3)
N7 C24 N8 127.8(3)
N7 C24 C25 122.3(3)
N8 C24 C25 109.8(3)
C26 C25 C24 132.2(3)
C26 C25 C30 121.6(3)
C30 C25 C24 106.2(3)
C25 C26 H26 121.6
C25 C26 C27 116.9(3)
C27 C26 H26 121.6
C26 C27 H27 119.2
C26 C27 C28 121.6(3)
C28 C27 H27 119.2
C27 C28 H28 119.4
C29 C28 C27 121.2(3)
C29 C28 H28 119.4
C28 C29 H29 121.2
C28 C29 C30 117.7(3)
C30 C29 H29 121.2
C25 C30 C63 107.0(3)
C29 C30 C25 121.0(3)
C29 C30 C63 132.0(3)
N9 C31 N10 127.9(3)
N9 C31 C32 122.5(3)
N10 C31 C32 109.5(3)
C33 C32 C31 132.5(3)
C37 C32 C31 106.6(3)
C37 C32 C33 120.8(3)
C32 C33 H33 121.4
C34 C33 C32 117.3(3)
C34 C33 H33 121.4
C33 C34 H34 119.1
C33 C34 C35 121.8(3)
C35 C34 H34 119.1
C34 C35 H35 119.5
C36 C35 C34 121.0(3)
C36 C35 H35 119.5
C35 C36 H36 121.3
C35 C36 C37 117.4(3)
C37 C36 H36 121.3
C32 C37 C38 106.4(3)
C36 C37 C32 121.6(3)
C36 C37 C38 131.9(3)
N10 C38 C37 109.9(3)
N11 C38 N10 128.2(3)
N11 C38 C37 121.9(3)
N11 C39 N12 127.8(3)
N11 C39 C40 122.0(3)
N12 C39 C40 110.2(3)
C41 C40 C39 132.4(3)
C45 C40 C39 106.1(3)
C45 C40 C41 121.5(3)
C40 C41 H41 121.4
C42 C41 C40 117.2(3)
C42 C41 H41 121.4
C41 C42 H42 119.3
C41 C42 C43 121.5(3)
C43 C42 H42 119.3
C42 C43 H43 119.5
C44 C43 C42 120.9(3)
C44 C43 H43 119.5
C43 C44 H44 121.2
C43 C44 C45 117.6(3)
C45 C44 H44 121.2
C40 C45 C44 121.4(3)
C40 C45 C46 107.0(3)
C44 C45 C46 131.6(3)
N12 C46 C45 109.5(3)
N13 C46 N12 127.9(3)
N13 C46 C45 122.6(3)
N13 C47 N14 127.7(3)
N13 C47 C48 122.7(3)
N14 C47 C48 109.6(3)
C49 C48 C47 132.2(3)
C53 C48 C47 106.9(3)
C53 C48 C49 120.8(3)
C48 C49 H49 121.3
C50 C49 C48 117.3(3)
C50 C49 H49 121.3
C49 C50 H50 119.1
C49 C50 C51 121.7(3)
C51 C50 H50 119.1
C50 C51 H51 119.3
C52 C51 C50 121.3(3)
C52 C51 H51 119.3
C51 C52 H52 121.5
C51 C52 C53 117.0(3)
C53 C52 H52 121.5
C48 C53 C52 121.8(3)
C48 C53 C54 106.0(3)
C52 C53 C54 132.1(3)
N14 C54 C53 110.1(3)
N15 C54 N14 127.7(3)
N15 C54 C53 122.1(3)
N15 C55 N16 128.0(3)
N15 C55 C56 122.2(3)
N16 C55 C56 109.8(3)
C57 C56 C55 131.7(3)
C64 C56 C55 106.6(3)
C64 C56 C57 121.6(3)
C56 C57 H57 121.5
C56 C57 C58 117.0(3)
C58 C57 H57 121.5
C57 C58 H58 119.4
C57 C58 C59 121.3(3)
C59 C58 H58 119.4
C58 C59 H59 119.3
C60 C59 C58 121.5(3)
C60 C59 H59 119.3
C59 C60 H60 121.5
C59 C60 C64 117.0(3)
C64 C60 H60 121.5
N9 C61 N16 127.6(3)
N9 C61 C64 122.4(3)
N16 C61 C64 109.9(3)
C2 C62 C7 106.4(3)
C6 C62 C2 121.5(3)
C6 C62 C7 132.0(3)
N1 C63 N8 128.0(3)
N1 C63 C30 122.8(3)
N8 C63 C30 109.2(3)
C56 C64 C60 121.6(3)
C56 C64 C61 106.5(3)
C60 C64 C61 132.0(3)
Si1 C65 H65A 107.9
Si1 C65 H65B 107.9
H65A C65 H65B 107.2
C66 C65 Si1 117.5(2)
C66 C65 H65A 107.9
C66 C65 H65B 107.9
C65 C66 H66A 108.6
C65 C66 H66B 108.6
H66A C66 H66B 107.5
C67 C66 C65 114.8(3)
C67 C66 H66A 108.6
C67 C66 H66B 108.6
C66 C67 H67A 109.5
C66 C67 H67B 109.5
C66 C67 H67C 109.5
H67A C67 H67B 109.5
H67A C67 H67C 109.5
H67B C67 H67C 109.5
Si1 C68 H68A 108.5
Si1 C68 H68B 108.5
H68A C68 H68B 107.5
C69 C68 Si1 115.1(2)
C69 C68 H68A 108.5
C69 C68 H68B 108.5
C68 C69 H69A 108.9
C68 C69 H69B 108.9
H69A C69 H69B 107.7
C70 C69 C68 113.4(3)
C70 C69 H69A 108.9
C70 C69 H69B 108.9
C69 C70 H70A 109.5
C69 C70 H70B 109.5
C69 C70 H70C 109.5
H70A C70 H70B 109.5
H70A C70 H70C 109.5
H70B C70 H70C 109.5
Si1 C71 H71A 108.6
Si1 C71 H71B 108.6
H71A C71 H71B 107.6
C72 C71 Si1 114.5(2)
C72 C71 H71A 108.6
C72 C71 H71B 108.6
C71 C72 H72A 108.5
C71 C72 H72B 108.5
C71 C72 C73 115.1(3)
H72A C72 H72B 107.5
C73 C72 H72A 108.5
C73 C72 H72B 108.5
C72 C73 H73A 109.5
C72 C73 H73B 109.5
C72 C73 H73C 109.5
H73A C73 H73B 109.5
H73A C73 H73C 109.5
H73B C73 H73C 109.5
Si4 C74 H74A 107.4
Si4 C74 H74B 107.4
H74A C74 H74B 106.9
C75 C74 Si4 119.6(2)
C75 C74 H74A 107.4
C75 C74 H74B 107.4
C74 C75 H75A 108.7
C74 C75 H75B 108.7
C74 C75 C76 114.3(3)
H75A C75 H75B 107.6
C76 C75 H75A 108.7
C76 C75 H75B 108.7
C75 C76 H76A 109.5
C75 C76 H76B 109.5
C75 C76 H76C 109.5
H76A C76 H76B 109.5
H76A C76 H76C 109.5
H76B C76 H76C 109.5
Si4 C77 H77A 107.8
Si4 C77 H77B 107.8
H77A C77 H77B 107.1
C78 C77 Si4 118.0(2)
C78 C77 H77A 107.8
C78 C77 H77B 107.8
C77 C78 H78A 109.1
C77 C78 H78B 109.1
H78A C78 H78B 107.8
C79 C78 C77 112.4(3)
C79 C78 H78A 109.1
C79 C78 H78B 109.1
C78 C79 H79A 109.5
C78 C79 H79B 109.5
C78 C79 H79C 109.5
H79A C79 H79B 109.5
H79A C79 H79C 109.5
H79B C79 H79C 109.5
Si4 C80 H80A 107.6
Si4 C80 H80B 107.6
H80A C80 H80B 107.0
C81 C80 Si4 119.1(3)
C81 C80 H80A 107.6
C81 C80 H80B 107.6
C80 C81 H81A 109.0
C80 C81 H81B 109.0
H81A C81 H81B 107.8
C82 C81 C80 113.0(4)
C82 C81 H81A 109.0
C82 C81 H81B 109.0
C81 C82 H82A 109.5
C81 C82 H82B 109.5
C81 C82 H82C 109.5
H82A C82 H82B 109.5
H82A C82 H82C 109.5
H82B C82 H82C 109.5

loop_
_geom_bond_atom_site_label_1
_geom_bond_atom_site_label_2
_geom_bond_distance
Si1 O1 1.624(2)
Si1 C65 1.881(3)
Si1 C68 1.879(3)
Si1 C71 1.866(3)
Si2 O1 1.691(2)
Si2 O2 1.667(2)
Si2 N2 1.930(3)
Si2 N4 1.939(3)
Si2 N6 1.922(3)
Si2 N8 1.936(3)
Si3 O2 1.6675(19)
Si3 O3 1.699(2)
Si3 N10 1.932(3)
Si3 N12 1.930(3)
Si3 N14 1.930(3)
Si3 N16 1.929(3)
Si4 O3 1.622(2)
Si4 C74 1.889(3)
Si4 C77 1.878(3)
Si4 C80 1.873(3)
N1 C1 1.332(4)
N1 C63 1.316(4)
N2 C1 1.379(4)
N2 C7 1.379(4)
N3 C7 1.328(4)
N3 C8 1.325(4)
N4 C8 1.368(4)
N4 C15 1.380(4)
N5 C15 1.317(4)
N5 C16 1.328(4)
N6 C16 1.390(4)
N6 C23 1.379(4)
N7 C23 1.331(4)
N7 C24 1.325(4)
N8 C24 1.374(4)
N8 C63 1.387(4)
N9 C31 1.321(4)
N9 C61 1.327(4)
N10 C31 1.385(4)
N10 C38 1.374(4)
N11 C38 1.327(4)
N11 C39 1.334(4)
N12 C39 1.376(4)
N12 C46 1.378(4)
N13 C46 1.323(4)
N13 C47 1.329(4)
N14 C47 1.384(4)
N14 C54 1.371(4)
N15 C54 1.327(4)
N15 C55 1.328(4)
N16 C55 1.376(4)
N16 C61 1.381(4)
C1 C2 1.447(4)
C2 C3 1.398(4)
C2 C62 1.401(4)
C3 H3 0.9500
C3 C4 1.375(5)
C4 H4 0.9500
C4 C5 1.407(5)
C5 H5 0.9500
C5 C6 1.387(4)
C6 H6 0.9500
C6 C62 1.392(4)
C7 C62 1.452(4)
C8 C9 1.457(4)
C9 C10 1.398(4)
C9 C14 1.390(4)
C10 H10 0.9500
C10 C11 1.386(4)
C11 H11 0.9500
C11 C12 1.396(5)
C12 H12 0.9500
C12 C13 1.387(5)
C13 H13 0.9500
C13 C14 1.395(4)
C14 C15 1.465(4)
C16 C17 1.444(4)
C17 C18 1.402(4)
C17 C22 1.398(4)
C18 H18 0.9500
C18 C19 1.374(5)
C19 H19 0.9500
C19 C20 1.403(4)
C20 H20 0.9500
C20 C21 1.388(4)
C21 H21 0.9500
C21 C22 1.393(4)
C22 C23 1.454(4)
C24 C25 1.459(4)
C25 C26 1.394(4)
C25 C30 1.397(4)
C26 H26 0.9500
C26 C27 1.395(4)
C27 H27 0.9500
C27 C28 1.396(5)
C28 H28 0.9500
C28 C29 1.384(4)
C29 H29 0.9500
C29 C30 1.395(4)
C30 C63 1.454(4)
C31 C32 1.454(4)
C32 C33 1.398(4)
C32 C37 1.397(4)
C33 H33 0.9500
C33 C34 1.381(5)
C34 H34 0.9500
C34 C35 1.397(5)
C35 H35 0.9500
C35 C36 1.388(4)
C36 H36 0.9500
C36 C37 1.387(4)
C37 C38 1.456(4)
C39 C40 1.455(4)
C40 C41 1.392(4)
C40 C45 1.388(4)
C41 H41 0.9500
C41 C42 1.389(4)
C42 H42 0.9500
C42 C43 1.411(5)
C43 H43 0.9500
C43 C44 1.379(5)
C44 H44 0.9500
C44 C45 1.399(4)
C45 C46 1.454(4)
C47 C48 1.447(4)
C48 C49 1.395(4)
C48 C53 1.396(4)
C49 H49 0.9500
C49 C50 1.383(5)
C50 H50 0.9500
C50 C51 1.399(5)
C51 H51 0.9500
C51 C52 1.386(4)
C52 H52 0.9500
C52 C53 1.394(4)
C53 C54 1.456(4)
C55 C56 1.456(4)
C56 C57 1.390(4)
C56 C64 1.390(4)
C57 H57 0.9500
C57 C58 1.392(4)
C58 H58 0.9500
C58 C59 1.402(5)
C59 H59 0.9500
C59 C60 1.387(4)
C60 H60 0.9500
C60 C64 1.394(4)
C61 C64 1.453(4)
C65 H65A 0.9900
C65 H65B 0.9900
C65 C66 1.523(5)
C66 H66A 0.9900
C66 H66B 0.9900
C66 C67 1.508(5)
C67 H67A 0.9800
C67 H67B 0.9800
C67 H67C 0.9800
C68 H68A 0.9900
C68 H68B 0.9900
C68 C69 1.542(4)
C69 H69A 0.9900
C69 H69B 0.9900
C69 C70 1.515(5)
C70 H70A 0.9800
C70 H70B 0.9800
C70 H70C 0.9800
C71 H71A 0.9900
C71 H71B 0.9900
C71 C72 1.522(5)
C72 H72A 0.9900
C72 H72B 0.9900
C72 C73 1.527(5)
C73 H73A 0.9800
C73 H73B 0.9800
C73 H73C 0.9800
C74 H74A 0.9900
C74 H74B 0.9900
C74 C75 1.515(5)
C75 H75A 0.9900
C75 H75B 0.9900
C75 C76 1.530(5)
C76 H76A 0.9800
C76 H76B 0.9800
C76 H76C 0.9800
C77 H77A 0.9900
C77 H77B 0.9900
C77 C78 1.531(4)
C78 H78A 0.9900
C78 H78B 0.9900
C78 C79 1.518(5)
C79 H79A 0.9800
C79 H79B 0.9800
C79 H79C 0.9800
C80 H80A 0.9900
C80 H80B 0.9900
C80 C81 1.547(6)
C81 H81A 0.9900
C81 H81B 0.9900
C81 C82 1.482(6)
C82 H82A 0.9800
C82 H82B 0.9800
C82 H82C 0.9800

loop_
_geom_torsion_atom_site_label_1
_geom_torsion_atom_site_label_2
_geom_torsion_atom_site_label_3
_geom_torsion_atom_site_label_4
_geom_torsion
Si1 C65 C66 C67 170.3(3)
Si1 C68 C69 C70 -159.1(2)
Si1 C71 C72 C73 179.7(3)
Si2 N2 C1 N1 0.5(4)
Si2 N2 C1 C2 -177.97(18)
Si2 N2 C7 N3 -5.9(4)
Si2 N2 C7 C62 176.53(18)
Si2 N4 C8 N3 -0.5(4)
Si2 N4 C8 C9 179.50(18)
Si2 N4 C15 N5 1.8(4)
Si2 N4 C15 C14 -179.19(18)
Si2 N6 C16 N5 -0.1(4)
Si2 N6 C16 C17 -179.74(18)
Si2 N6 C23 N7 -3.0(4)
Si2 N6 C23 C22 179.38(18)
Si2 N8 C24 N7 -1.2(4)
Si2 N8 C24 C25 177.24(17)
Si2 N8 C63 N1 2.8(4)
Si2 N8 C63 C30 -177.09(18)
Si3 N10 C31 N9 3.4(4)
Si3 N10 C31 C32 -176.34(18)
Si3 N10 C38 N11 -2.1(4)
Si3 N10 C38 C37 176.66(18)
Si3 N12 C39 N11 -2.7(4)
Si3 N12 C39 C40 179.19(18)
Si3 N12 C46 N13 -0.6(4)
Si3 N12 C46 C45 -179.60(18)
Si3 N14 C47 N13 -1.2(4)
Si3 N14 C47 C48 178.81(18)
Si3 N14 C54 N15 1.8(4)
Si3 N14 C54 C53 -178.64(18)
Si3 N16 C55 N15 -1.7(4)
Si3 N16 C55 C56 178.23(18)
Si3 N16 C61 N9 3.9(4)
Si3 N16 C61 C64 -177.39(18)
Si4 C74 C75 C76 173.6(2)
Si4 C77 C78 C79 -175.1(3)
Si4 C80 C81 C82 -68.8(5)
O1 Si1 C65 C66 -90.8(3)
O1 Si1 C68 C69 -174.6(2)
O1 Si1 C71 C72 50.6(3)
O3 Si4 C74 C75 -94.8(3)
O3 Si4 C77 C78 -173.2(3)
O3 Si4 C80 C81 78.1(3)
N1 C1 C2 C3 1.2(5)
N1 C1 C2 C62 -177.1(2)
N2 Si2 O1 Si1 118.1(4)
N2 C1 C2 C3 179.7(3)
N2 C1 C2 C62 1.4(3)
N2 C7 C62 C2 2.4(3)
N2 C7 C62 C6 -176.8(3)
N3 C7 C62 C2 -175.3(3)
N3 C7 C62 C6 5.5(5)
N3 C8 C9 C10 0.0(5)
N3 C8 C9 C14 -180.0(3)
N4 Si2 O1 Si1 -152.2(4)
N4 C8 C9 C10 179.9(3)
N4 C8 C9 C14 0.0(3)
N5 C16 C17 C18 0.4(5)
N5 C16 C17 C22 -179.5(3)
N6 Si2 O1 Si1 -62.0(4)
N6 C16 C17 C18 -179.9(3)
N6 C16 C17 C22 0.2(3)
N7 C24 C25 C26 -1.2(5)
N7 C24 C25 C30 178.6(2)
N8 Si2 O1 Si1 28.1(4)
N8 C24 C25 C26 -179.8(3)
N8 C24 C25 C30 0.0(3)
N9 C31 C32 C33 -3.7(5)
N9 C31 C32 C37 179.0(3)
N9 C61 C64 C56 177.4(3)
N9 C61 C64 C60 -3.9(5)
N10 Si3 O3 Si4 21.3(4)
N10 C31 C32 C33 176.1(3)
N10 C31 C32 C37 -1.2(3)
N11 C39 C40 C41 3.1(5)
N11 C39 C40 C45 -177.4(3)
N12 Si3 O3 Si4 -68.7(4)
N12 C39 C40 C41 -178.6(3)
N12 C39 C40 C45 0.9(3)
N13 C47 C48 C49 0.7(5)
N13 C47 C48 C53 -180.0(3)
N14 Si3 O3 Si4 -158.9(4)
N14 C47 C48 C49 -179.4(3)
N14 C47 C48 C53 0.0(3)
N15 C55 C56 C57 0.4(5)
N15 C55 C56 C64 179.1(3)
N16 Si3 O3 Si4 111.1(4)
N16 C55 C56 C57 -179.5(3)
N16 C55 C56 C64 -0.8(3)
N16 C61 C64 C56 -1.4(3)
N16 C61 C64 C60 177.3(3)
C1 N1 C63 N8 0.8(4)
C1 N1 C63 C30 -179.3(2)
C1 N2 C7 N3 176.0(3)
C1 N2 C7 C62 -1.5(3)
C1 C2 C3 C4 -178.3(3)
C1 C2 C62 C6 177.0(3)
C1 C2 C62 C7 -2.2(3)
C2 C3 C4 C5 1.5(4)
C3 C2 C62 C6 -1.5(4)
C3 C2 C62 C7 179.2(3)
C3 C4 C5 C6 -1.3(5)
C4 C5 C6 C62 -0.4(4)
C5 C6 C62 C2 1.7(4)
C5 C6 C62 C7 -179.2(3)
C7 N2 C1 N1 178.5(3)
C7 N2 C1 C2 0.1(3)
C7 N3 C8 N4 2.4(5)
C7 N3 C8 C9 -177.7(3)
C8 N3 C7 N2 1.0(5)
C8 N3 C7 C62 178.3(3)
C8 N4 C15 N5 -178.2(3)
C8 N4 C15 C14 0.8(3)
C8 C9 C10 C11 179.5(3)
C8 C9 C14 C13 -179.9(3)
C8 C9 C14 C15 0.5(3)
C9 C10 C11 C12 0.3(4)
C9 C14 C15 N4 -0.8(3)
C9 C14 C15 N5 178.2(3)
C10 C9 C14 C13 0.1(4)
C10 C9 C14 C15 -179.5(3)
C10 C11 C12 C13 0.4(5)
C11 C12 C13 C14 -0.8(4)
C12 C13 C14 C9 0.6(4)
C12 C13 C14 C15 -180.0(3)
C13 C14 C15 N4 179.7(3)
C13 C14 C15 N5 -1.3(5)
C14 C9 C10 C11 -0.5(4)
C15 N4 C8 N3 179.5(3)
C15 N4 C8 C9 -0.5(3)
C15 N5 C16 N6 -1.4(4)
C15 N5 C16 C17 178.2(3)
C16 N5 C15 N4 0.4(5)
C16 N5 C15 C14 -178.4(3)
C16 N6 C23 N7 177.1(3)
C16 N6 C23 C22 -0.6(3)
C16 C17 C18 C19 179.2(3)
C16 C17 C22 C21 -179.1(3)
C16 C17 C22 C23 -0.6(3)
C17 C18 C19 C20 0.1(5)
C17 C22 C23 N6 0.7(3)
C17 C22 C23 N7 -177.1(2)
C18 C17 C22 C21 1.0(4)
C18 C17 C22 C23 179.5(3)
C18 C19 C20 C21 0.8(5)
C19 C20 C21 C22 -0.7(4)
C20 C21 C22 C17 -0.2(4)
C20 C21 C22 C23 -178.2(3)
C21 C22 C23 N6 179.0(3)
C21 C22 C23 N7 1.2(5)
C22 C17 C18 C19 -1.0(4)
C23 N6 C16 N5 179.9(3)
C23 N6 C16 C17 0.2(3)
C23 N7 C24 N8 2.2(4)
C23 N7 C24 C25 -176.1(2)
C24 N7 C23 N6 0.0(4)
C24 N7 C23 C22 177.4(2)
C24 N8 C63 N1 -179.7(3)
C24 N8 C63 C30 0.4(3)
C24 C25 C26 C27 178.5(3)
C24 C25 C30 C29 -179.8(3)
C24 C25 C30 C63 0.3(3)
C25 C26 C27 C28 1.4(4)
C25 C30 C63 N1 179.7(3)
C25 C30 C63 N8 -0.4(3)
C26 C25 C30 C29 0.0(4)
C26 C25 C30 C63 -179.9(3)
C26 C27 C28 C29 -0.3(5)
C27 C28 C29 C30 -1.0(5)
C28 C29 C30 C25 1.1(4)
C28 C29 C30 C63 -179.0(3)
C29 C30 C63 N1 -0.2(5)
C29 C30 C63 N8 179.7(3)
C30 C25 C26 C27 -1.2(4)
C31 N9 C61 N16 -2.4(4)
C31 N9 C61 C64 179.0(3)
C31 N10 C38 N11 -179.8(3)
C31 N10 C38 C37 -1.1(3)
C31 C32 C33 C34 -176.1(3)
C31 C32 C37 C36 178.7(3)
C31 C32 C37 C38 0.5(3)
C32 C33 C34 C35 -1.5(5)
C32 C37 C38 N10 0.4(3)
C32 C37 C38 N11 179.2(3)
C33 C32 C37 C36 1.1(4)
C33 C32 C37 C38 -177.2(3)
C33 C34 C35 C36 0.3(5)
C34 C35 C36 C37 1.6(4)
C35 C36 C37 C32 -2.2(4)
C35 C36 C37 C38 175.5(3)
C36 C37 C38 N10 -177.6(3)
C36 C37 C38 N11 1.2(5)
C37 C32 C33 C34 0.8(4)
C38 N10 C31 N9 -178.8(3)
C38 N10 C31 C32 1.4(3)
C38 N11 C39 N12 0.8(4)
C38 N11 C39 C40 178.8(3)
C39 N11 C38 N10 1.7(4)
C39 N11 C38 C37 -176.9(3)
C39 N12 C46 N13 179.3(3)
C39 N12 C46 C45 0.3(3)
C39 C40 C41 C42 180.0(3)
C39 C40 C45 C44 -179.9(3)
C39 C40 C45 C46 -0.6(3)
C40 C41 C42 C43 -0.4(4)
C40 C45 C46 N12 0.2(3)
C40 C45 C46 N13 -178.8(3)
C41 C40 C45 C44 -0.4(4)
C41 C40 C45 C46 178.9(3)
C41 C42 C43 C44 0.1(5)
C42 C43 C44 C45 0.0(4)
C43 C44 C45 C40 0.1(4)
C43 C44 C45 C46 -179.0(3)
C44 C45 C46 N12 179.4(3)
C44 C45 C46 N13 0.4(5)
C45 C40 C41 C42 0.5(4)
C46 N12 C39 N11 177.5(3)
C46 N12 C39 C40 -0.7(3)
C46 N13 C47 N14 1.4(4)
C46 N13 C47 C48 -178.7(3)
C47 N13 C46 N12 -0.4(4)
C47 N13 C46 C45 178.5(3)
C47 N14 C54 N15 -179.2(3)
C47 N14 C54 C53 0.4(3)
C47 C48 C49 C50 179.8(3)
C47 C48 C53 C52 -179.3(3)
C47 C48 C53 C54 0.3(3)
C48 C49 C50 C51 -0.4(5)
C48 C53 C54 N14 -0.4(3)
C48 C53 C54 N15 179.2(3)
C49 C48 C53 C52 0.1(4)
C49 C48 C53 C54 179.7(3)
C49 C50 C51 C52 -0.4(5)
C50 C51 C52 C53 1.0(5)
C51 C52 C53 C48 -0.9(4)
C51 C52 C53 C54 179.7(3)
C52 C53 C54 N14 179.1(3)
C52 C53 C54 N15 -1.2(5)
C53 C48 C49 C50 0.5(4)
C54 N14 C47 N13 179.7(3)
C54 N14 C47 C48 -0.2(3)
C54 N15 C55 N16 1.1(4)
C54 N15 C55 C56 -178.7(2)
C55 N15 C54 N14 -1.2(4)
C55 N15 C54 C53 179.3(3)
C55 N16 C61 N9 -177.9(3)
C55 N16 C61 C64 0.9(3)
C55 C56 C57 C58 177.7(3)
C55 C56 C64 C60 -177.6(3)
C55 C56 C64 C61 1.3(3)
C56 C57 C58 C59 -0.6(4)
C57 C56 C64 C60 1.3(4)
C57 C56 C64 C61 -179.9(3)
C57 C58 C59 C60 1.5(5)
C58 C59 C60 C64 -1.0(4)
C59 C60 C64 C56 -0.3(4)
C59 C60 C64 C61 -178.9(3)
C61 N9 C31 N10 -1.4(4)
C61 N9 C31 C32 178.3(3)
C61 N16 C55 N15 -179.9(3)
C61 N16 C55 C56 0.0(3)
C62 C2 C3 C4 -0.2(4)
C63 N1 C1 N2 -2.5(4)
C63 N1 C1 C2 175.7(3)
C63 N8 C24 N7 -178.7(3)
C63 N8 C24 C25 -0.3(3)
C64 C56 C57 C58 -0.8(4)
C65 Si1 O1 Si2 87.8(4)
C65 Si1 C68 C69 64.9(3)
C65 Si1 C71 C72 170.6(2)
C68 Si1 O1 Si2 -31.6(4)
C68 Si1 C65 C66 30.2(3)
C68 Si1 C71 C72 -70.2(3)
C71 Si1 O1 Si2 -152.1(4)
C71 Si1 C65 C66 150.6(3)
C71 Si1 C68 C69 -55.5(3)
C74 Si4 O3 Si3 79.1(4)
C74 Si4 C77 C78 65.6(3)
C74 Si4 C80 C81 -162.3(3)
C77 Si4 O3 Si3 -42.4(4)
C77 Si4 C74 C75 25.0(3)
C77 Si4 C80 C81 -42.2(4)
C80 Si4 O3 Si3 -164.2(4)
C80 Si4 C74 C75 145.1(3)
C80 Si4 C77 C78 -51.2(3)
